data_2224007
loop_
_publ_author_name
'Xu, Chen'
'Wang, Zhi-Qiang'
'Cen, Fei-Fei'
'Cheng, Lin'
'Ji, Bao-Ming'

_publ_section_title
;
 4,6-Dimethyl-2-<i>p</i>-tolylpyrimidine
;
_journal_coeditor_code SI2211
_journal_issue 11
_journal_name_full 'Acta Crystallographica Section E'
_journal_page_first o2785
_journal_paper_doi 10.1107/S160053680904210X
_journal_volume 65
_journal_year 2009
_chemical_formula_iupac 'C13 H14 N2'
_chemical_formula_sum 'C13 H14 N2'
_chemical_formula_weight 198.26
_chemical_name_systematic
;
4,6-Dimethyl-2-<i>p</i>-tolylpyrimidine
;
_space_group_IT_number 62
_symmetry_cell_setting orthorhombic
_symmetry_space_group_name_Hall '-P 2ac 2n'
_symmetry_space_group_name_H-M 'P n m a'
_atom_sites_solution_hydrogens geom
_atom_sites_solution_primary direct
_atom_sites_solution_secondary difmap
_audit_creation_method SHELXL-97
_cell_angle_alpha 90.00
_cell_angle_beta 90.00
_cell_angle_gamma 90.00
_cell_formula_units_Z 4
_cell_length_a 7.2086(10)
_cell_length_b 12.4668(18)
_cell_length_c 12.4335(18)
_cell_measurement_reflns_used 1634
_cell_measurement_temperature 296(2)
_cell_measurement_theta_max 23.30
_cell_measurement_theta_min 2.31
_cell_volume 1117.4(3)
_computing_cell_refinement 'SAINT (Bruker, 2004)'
_computing_data_collection 'SMART (Bruker, 2004)'
_computing_data_reduction 'SAINT (Bruker, 2004)'
_computing_molecular_graphics 'SHELXTL (Sheldrick, 2008)'
_computing_publication_material 'SHELXL97 (Sheldrick, 2008) and PLATON (Spek, 2009)'
_computing_structure_refinement 'SHELXL-97 (Sheldrick, 2008)'
_computing_structure_solution 'SHELXS-97 (Sheldrick, 2008)'
_diffrn_ambient_temperature 296(2)
_diffrn_measured_fraction_theta_full 1.000
_diffrn_measured_fraction_theta_max 1.000
_diffrn_measurement_device_type 'Bruker SMART APEX CCD area-detector'
_diffrn_measurement_method 'phi and omega scans'
_diffrn_radiation_monochromator graphite
_diffrn_radiation_source 'fine-focus sealed tube'
_diffrn_radiation_type MoK\a
_diffrn_radiation_wavelength 0.71073
_diffrn_reflns_av_R_equivalents 0.0249
_diffrn_reflns_av_sigmaI/netI 0.0136
_diffrn_reflns_limit_h_max 8
_diffrn_reflns_limit_h_min -8
_diffrn_reflns_limit_k_max 15
_diffrn_reflns_limit_k_min -15
_diffrn_reflns_limit_l_max 14
_diffrn_reflns_limit_l_min -15
_diffrn_reflns_number 7934
_diffrn_reflns_theta_full 25.50
_diffrn_reflns_theta_max 25.50
_diffrn_reflns_theta_min 2.31
_diffrn_standards_decay_% 0
_diffrn_standards_interval_count 0
_diffrn_standards_interval_time 0
_diffrn_standards_number 0
_exptl_absorpt_coefficient_mu 0.071
_exptl_absorpt_correction_T_max 0.9846
_exptl_absorpt_correction_T_min 0.9757
_exptl_absorpt_correction_type multi-scan
_exptl_absorpt_process_details '(SADABS; Sheldrick, 1996)'
_exptl_crystal_colour colourless
_exptl_crystal_density_diffrn 1.179
_exptl_crystal_density_method 'not measured'
_exptl_crystal_description block
_exptl_crystal_F_000 424
_exptl_crystal_size_max 0.35
_exptl_crystal_size_mid 0.25
_exptl_crystal_size_min 0.22
_refine_diff_density_max 0.187
_refine_diff_density_min -0.142
_refine_ls_extinction_method none
_refine_ls_goodness_of_fit_ref 1.058
_refine_ls_hydrogen_treatment constr
_refine_ls_matrix_type full
_refine_ls_number_parameters 78
_refine_ls_number_reflns 1089
_refine_ls_number_restraints 0
_refine_ls_restrained_S_all 1.058
_refine_ls_R_factor_all 0.0616
_refine_ls_R_factor_gt 0.0422
_refine_ls_shift/su_max 0.000
_refine_ls_shift/su_mean 0.000
_refine_ls_structure_factor_coef Fsqd
_refine_ls_weighting_details 'w=1/[\s^2^(Fo^2^)+(0.0557P)^2^+0.2910P] where P=(Fo^2^+2Fc^2^)/3'
_refine_ls_weighting_scheme calc
_refine_ls_wR_factor_gt 0.1121
_refine_ls_wR_factor_ref 0.1307
_reflns_number_gt 777
_reflns_number_total 1089
_reflns_threshold_expression >2sigma(I)
_cod_data_source_file si2211.cif
_cod_data_source_block I
_cod_depositor_comments
;
The following automatic conversions were performed:
'_symmetry_cell_setting' value 'Orthorhombic' changed to 'orthorhombic'
according to '/home/saulius/struct/CIF-dictionaries/cif_core.dic'
dictionary named 'cif_core.dic' version 2.4.1 from 2010-06-29.

Automatic conversion script
Id: cif_fix_enum 1527 2010-12-29 10:47:43Z saulius 

The following automatic conversions were performed:

'_symmetry_cell_setting' value 'Orthorhombic' changed to
'orthorhombic' according to
/home/saulius/struct/CIF-dictionaries/cif_core.dic dictionary named
'cif_core.dic' version 2.4.1 from 2010-06-29.

Automatic conversion script
Id: cif_fix_values 1715 2011-07-08 13:25:40Z adriana 
;
_cod_original_sg_symbol_H-M Pnma
_cod_database_code 2224007
_cod_database_fobs_code 2224007

loop_
_symmetry_equiv_pos_as_xyz
'x, y, z'
'-x+1/2, -y, z+1/2'
'-x, y+1/2, -z'
'x+1/2, -y+1/2, -z+1/2'
'-x, -y, -z'
'x-1/2, y, -z-1/2'
'x, -y-1/2, z'
'-x-1/2, y-1/2, z-1/2'

loop_
_atom_site_type_symbol
_atom_site_label
_atom_site_fract_x
_atom_site_fract_y
_atom_site_fract_z
_atom_site_U_iso_or_equiv
_atom_site_adp_type
_atom_site_calc_flag
_atom_site_refinement_flags
_atom_site_occupancy
_atom_site_disorder_assembly
_atom_site_disorder_group
C C1 0.8988(4) 0.2500 0.6728(2) 0.0709(8) Uani d S 1 . .
H H1A 0.8781 0.2870 0.7394 0.106 Uiso calc PR 0.50 . .
H H1B 0.9952 0.2856 0.6332 0.106 Uiso calc PR 0.50 . .
H H1C 0.9355 0.1774 0.6874 0.106 Uiso calc PR 0.50 . .
C C2 0.7231(3) 0.2500 0.60770(17) 0.0499(6) Uani d S 1 . .
C C3 0.6383(2) 0.34507(13) 0.57708(13) 0.0544(5) Uani d . 1 . .
H H3 0.6934 0.4100 0.5953 0.065 Uiso calc R 1 . .
C C4 0.4741(2) 0.34546(12) 0.52012(13) 0.0522(5) Uani d . 1 . .
H H4 0.4201 0.4105 0.5009 0.063 Uiso calc R 1 . .
C C5 0.3884(3) 0.2500 0.49107(16) 0.0449(5) Uani d S 1 . .
C C6 0.2078(3) 0.2500 0.43367(17) 0.0468(5) Uani d S 1 . .
C C7 -0.0325(2) 0.34504(13) 0.36089(13) 0.0529(5) Uani d . 1 . .
C C8 -0.1188(3) 0.2500 0.33466(18) 0.0549(6) Uani d S 1 . .
H H8 -0.2331 0.2500 0.3000 0.066 Uiso calc SR 1 . .
C C9 -0.1170(3) 0.45227(14) 0.33570(16) 0.0732(6) Uani d . 1 . .
H H9A -0.0974 0.5001 0.3951 0.110 Uiso calc R 1 . .
H H9B -0.2477 0.4438 0.3235 0.110 Uiso calc R 1 . .
H H9C -0.0598 0.4814 0.2724 0.110 Uiso calc R 1 . .
N N1 0.13292(18) 0.34589(10) 0.41062(10) 0.0509(4) Uani d . 1 . .

loop_
_atom_site_aniso_label
_atom_site_aniso_U_11
_atom_site_aniso_U_22
_atom_site_aniso_U_33
_atom_site_aniso_U_12
_atom_site_aniso_U_13
_atom_site_aniso_U_23
C1 0.0703(17) 0.0703(18) 0.0720(17) 0.000 -0.0169(14) 0.000
C2 0.0541(14) 0.0531(13) 0.0425(11) 0.000 -0.0007(10) 0.000
C3 0.0600(11) 0.0446(9) 0.0584(10) -0.0043(8) -0.0036(8) -0.0048(7)
C4 0.0588(10) 0.0390(9) 0.0589(10) 0.0022(7) -0.0028(8) 0.0002(7)
C5 0.0507(12) 0.0407(11) 0.0433(11) 0.000 0.0027(10) 0.000
C6 0.0545(13) 0.0430(12) 0.0428(11) 0.000 0.0018(10) 0.000
C7 0.0550(10) 0.0541(10) 0.0496(9) 0.0045(8) 0.0009(7) 0.0034(7)
C8 0.0510(13) 0.0608(15) 0.0528(13) 0.000 -0.0047(11) 0.000
C9 0.0702(12) 0.0598(12) 0.0896(14) 0.0091(10) -0.0128(10) 0.0094(10)
N1 0.0546(8) 0.0449(8) 0.0532(8) 0.0031(6) -0.0025(6) 0.0021(6)

loop_
_atom_type_symbol
_atom_type_description
_atom_type_scat_dispersion_real
_atom_type_scat_dispersion_imag
_atom_type_scat_source
C C 0.0033 0.0016 'International Tables Vol C Tables 4.2.6.8 and 6.1.1.4'
H H 0.0000 0.0000 'International Tables Vol C Tables 4.2.6.8 and 6.1.1.4'
N N 0.0061 0.0033 'International Tables Vol C Tables 4.2.6.8 and 6.1.1.4'

loop_
_geom_angle_atom_site_label_1
_geom_angle_atom_site_label_2
_geom_angle_atom_site_label_3
_geom_angle_site_symmetry_1
_geom_angle_site_symmetry_3
_geom_angle
_geom_angle_publ_flag
C2 C1 H1A . . 109.5 ?
C2 C1 H1B . . 109.5 ?
H1A C1 H1B . . 109.5 ?
C2 C1 H1C . . 109.5 ?
H1A C1 H1C . . 109.5 ?
H1B C1 H1C . . 109.5 ?
C3 C2 C3 7_565 . 117.4(2) ?
C3 C2 C1 7_565 . 121.28(11) ?
C3 C2 C1 . . 121.28(11) ?
C4 C3 C2 . . 121.48(16) ?
C4 C3 H3 . . 119.3 ?
C2 C3 H3 . . 119.3 ?
C3 C4 C5 . . 120.81(16) ?
C3 C4 H4 . . 119.6 ?
C5 C4 H4 . . 119.6 ?
C4 C5 C4 . 7_565 118.0(2) ?
C4 C5 C6 . . 121.00(11) ?
C4 C5 C6 7_565 . 121.00(11) ?
N1 C6 N1 7_565 . 125.8(2) ?
N1 C6 C5 7_565 . 117.07(10) ?
N1 C6 C5 . . 117.07(10) ?
N1 C7 C8 . . 121.12(16) ?
N1 C7 C9 . . 116.67(15) ?
C8 C7 C9 . . 122.20(16) ?
C7 C8 C7 . 7_565 118.7(2) ?
C7 C8 H8 . . 120.7 ?
C7 C8 H8 7_565 . 120.7 ?
C7 C9 H9A . . 109.5 ?
C7 C9 H9B . . 109.5 ?
H9A C9 H9B . . 109.5 ?
C7 C9 H9C . . 109.5 ?
H9A C9 H9C . . 109.5 ?
H9B C9 H9C . . 109.5 ?
C6 N1 C7 . . 116.62(15) ?

loop_
_geom_bond_atom_site_label_1
_geom_bond_atom_site_label_2
_geom_bond_site_symmetry_2
_geom_bond_distance
_geom_bond_publ_flag
C1 C2 . 1.503(3) ?
C1 H1A . 0.9600 ?
C1 H1B . 0.9600 ?
C1 H1C . 0.9600 ?
C2 C3 7_565 1.387(2) ?
C2 C3 . 1.387(2) ?
C3 C4 . 1.380(2) ?
C3 H3 . 0.9300 ?
C4 C5 . 1.3885(19) ?
C4 H4 . 0.9300 ?
C5 C4 7_565 1.3885(19) ?
C5 C6 . 1.485(3) ?
C6 N1 7_565 1.3426(16) ?
C6 N1 . 1.3426(16) ?
C7 N1 . 1.343(2) ?
C7 C8 . 1.378(2) ?
C7 C9 . 1.502(2) ?
C8 C7 7_565 1.378(2) ?
C8 H8 . 0.9300 ?
C9 H9A . 0.9600 ?
C9 H9B . 0.9600 ?
C9 H9C . 0.9600 ?

loop_
_geom_hbond_atom_site_label_D
_geom_hbond_atom_site_label_H
_geom_hbond_atom_site_label_A
_geom_hbond_site_symmetry_A
_geom_hbond_distance_DH
_geom_hbond_distance_HA
_geom_hbond_distance_DA
_geom_hbond_angle_DHA
C8 H8 Cg1 3_455 0.93 2.79 3.638(2) 152

loop_
_geom_torsion_atom_site_label_1
_geom_torsion_atom_site_label_2
_geom_torsion_atom_site_label_3
_geom_torsion_atom_site_label_4
_geom_torsion_site_symmetry_1
_geom_torsion_site_symmetry_2
_geom_torsion_site_symmetry_3
_geom_torsion_site_symmetry_4
_geom_torsion
_geom_torsion_publ_flag
C3 C2 C3 C4 7_565 . . . 1.2(3) ?
C1 C2 C3 C4 . . . . -178.02(19) ?
C2 C3 C4 C5 . . . . -0.3(3) ?
C3 C4 C5 C4 . . . 7_565 -0.7(3) ?
C3 C4 C5 C6 . . . . 177.47(16) ?
C4 C5 C6 N1 . . . 7_565 -178.65(17) ?
C4 C5 C6 N1 7_565 . . 7_565 -0.6(3) ?
C4 C5 C6 N1 . . . . 0.6(3) ?
C4 C5 C6 N1 7_565 . . . 178.65(17) ?
N1 C7 C8 C7 . . . 7_565 0.3(3) ?
C9 C7 C8 C7 . . . 7_565 -179.77(14) ?
N1 C6 N1 C7 7_565 . . . 0.6(3) ?
C5 C6 N1 C7 . . . . -178.53(15) ?
C8 C7 N1 C6 . . . . -0.4(3) ?
C9 C7 N1 C6 . . . . 179.62(16) ?
